data_4025951
loop_
_publ_author_name
'Zhiying Jia'
'Shi Li'
'Kiyohiko Nakajima'
'Ken-ichiro Kanno'
'Tamotsu Takahashi'

_publ_section_title
;
 Preparation of 6,13-Bis(trimethylsilyl)pentacene and Formation of
 Second-Ring Diels-Alder Adduct of Pentacene
;
_journal_name_full 'Journal of Organic Chemistry'
_journal_page_first 293
_journal_page_last 296
_journal_paper_doi 10.1021/jo101774d
_journal_volume 76
_journal_year 2011
_chemical_formula_moiety 'C32 H32 O3 Si2 '
_chemical_formula_sum 'C32 H32 O3 Si2'
_chemical_formula_weight 520.77
_space_group_IT_number 62
_symmetry_cell_setting orthorhombic
_symmetry_Int_Tables_number 62
_symmetry_space_group_name_Hall '-P 2ac 2n'
_symmetry_space_group_name_H-M 'P n m a'
_cell_angle_alpha 90.0000
_cell_angle_beta 90.0000
_cell_angle_gamma 90.0000
_cell_formula_units_Z 4
_cell_length_a 12.2401(4)
_cell_length_b 18.7937(7)
_cell_length_c 11.7298(4)
_cell_measurement_reflns_used 21957
_cell_measurement_temperature 298.1
_cell_measurement_theta_max 27.7
_cell_measurement_theta_min 3.2
_cell_volume 2698.29(16)
_computing_cell_refinement PROCESS-AUTO
_computing_data_collection PROCESS-AUTO
_computing_data_reduction CrystalStructure
_computing_publication_material 'CrystalStructure 3.8'
_computing_structure_refinement SHELXL
_computing_structure_solution SIR2004
_diffrn_ambient_temperature 298
_diffrn_detector_area_resol_mean 6.85
_diffrn_measured_fraction_theta_full 0.999
_diffrn_measured_fraction_theta_max 0.999
_diffrn_measurement_device_type 'Rigaku SCXmini'
_diffrn_measurement_method \w
_diffrn_radiation_type 'Mo K\a'
_diffrn_radiation_wavelength 0.71075
_diffrn_reflns_av_R_equivalents 0.089
_diffrn_reflns_limit_h_max 15
_diffrn_reflns_limit_h_min -15
_diffrn_reflns_limit_k_max 24
_diffrn_reflns_limit_k_min -24
_diffrn_reflns_limit_l_max 15
_diffrn_reflns_limit_l_min -15
_diffrn_reflns_number 26394
_diffrn_reflns_theta_full 27.48
_diffrn_reflns_theta_max 27.48
_exptl_absorpt_coefficient_mu 0.164
_exptl_absorpt_correction_T_max 0.984
_exptl_absorpt_correction_T_min 0.955
_exptl_absorpt_correction_type numerical
_exptl_absorpt_process_details
;
    Higashi, T. (1999). Program for Absorption Correction.
    Rigaku Corporation, Tokyo, Japan.
;
_exptl_crystal_colour Colorless
_exptl_crystal_density_diffrn 1.282
_exptl_crystal_description Prism
_exptl_crystal_F_000 1104.00
_exptl_crystal_size_max 0.30
_exptl_crystal_size_mid 0.10
_exptl_crystal_size_min 0.10
_refine_diff_density_max 0.25
_refine_diff_density_min -0.29
_refine_ls_extinction_method none
_refine_ls_goodness_of_fit_ref 1.116
_refine_ls_hydrogen_treatment refall
_refine_ls_number_parameters 234
_refine_ls_number_reflns 3176
_refine_ls_R_factor_gt 0.0632
_refine_ls_shift/su_max 0.0020
_refine_ls_structure_factor_coef Fsqd
_refine_ls_weighting_details 'w = 1/[\s^2^(Fo^2^)+(0.0515P)^2^+1.0773P] where P=(Fo^2^+2Fc^2^)/3'
_refine_ls_weighting_scheme calc
_refine_ls_wR_factor_ref 0.1413
_reflns_number_gt 2307
_reflns_number_total 3176
_reflns_threshold_expression F^2^>2.0\s(F^2^)
_cod_data_source_file jo101774d_si_004.cif
_cod_data_source_block '_tt168x_in_Pnma'
_cod_original_formula_sum 'C32 H32 O3 Si2 '
_cod_database_code 4025951

loop_
_symmetry_equiv_pos_site_id
_symmetry_equiv_pos_as_xyz
1 +X,+Y,+Z
2 1/2-X,1/2+Y,1/2+Z
3 +X,1/2-Y,+Z
4 1/2-X,-Y,1/2+Z
5 -X,-Y,-Z
6 1/2+X,1/2-Y,1/2-Z
7 -X,1/2+Y,-Z
8 1/2+X,+Y,1/2-Z

loop_
_atom_site_label
_atom_site_type_symbol
_atom_site_fract_x
_atom_site_fract_y
_atom_site_fract_z
_atom_site_U_iso_or_equiv
_atom_site_adp_type
_atom_site_occupancy
_atom_site_symmetry_multiplicity
_atom_site_calc_flag
_atom_site_refinement_flags
Si(1) Si 0.27475(5) 0.06954(3) 0.08630(6) 0.0398(2) Uani 1.00 1 d .
O(1) O 0.5812(2) 0.2500 0.0797(2) 0.0550(7) Uani 1.00 2 d S
O(2) O 0.57294(17) 0.13202(11) 0.1028(2) 0.0722(6) Uani 1.00 1 d .
C(1) C 0.39697(18) 0.18175(13) 0.2761(2) 0.0376(5) Uani 1.00 1 d .
C(2) C 0.51558(19) 0.20932(12) 0.2575(2) 0.0400(5) Uani 1.00 1 d .
C(3) C 0.5592(2) 0.18951(14) 0.1425(2) 0.0486(6) Uani 1.00 1 d .
C(4) C 0.3584(2) 0.21275(14) 0.38719(19) 0.0435(6) Uani 1.00 1 d .
C(5) C 0.3275(2) 0.1760(2) 0.4840(2) 0.0599(8) Uani 1.00 1 d .
C(6) C 0.2954(2) 0.2137(2) 0.5804(2) 0.0738(10) Uani 1.00 1 d .
C(7) C 0.32811(17) 0.21123(11) 0.17904(18) 0.0297(4) Uani 1.00 1 d .
C(8) C 0.27494(17) 0.17179(11) 0.09794(17) 0.0300(4) Uani 1.00 1 d .
C(9) C 0.21427(16) 0.21162(11) 0.01119(18) 0.0293(4) Uani 1.00 1 d .
C(10) C 0.15429(19) 0.17701(13) -0.0739(2) 0.0366(5) Uani 1.00 1 d .
C(11) C 0.09390(18) 0.21213(12) -0.15729(19) 0.0368(5) Uani 1.00 1 d .
C(12) C 0.0332(2) 0.17545(15) -0.2427(2) 0.0481(6) Uani 1.00 1 d .
C(13) C -0.0229(2) 0.21258(16) -0.3230(2) 0.0569(7) Uani 1.00 1 d .
C(14) C 0.3411(3) 0.04435(19) -0.0513(3) 0.0625(8) Uani 1.00 1 d .
C(15) C 0.3523(3) 0.01769(17) 0.1955(3) 0.0691(9) Uani 1.00 1 d .
C(16) C 0.1308(2) 0.0362(2) 0.1007(4) 0.0653(9) Uani 1.00 1 d .
H(1) H 0.4006(17) 0.1322(12) 0.2750(18) 0.034(6) Uiso 1.00 1 d .
H(2) H 0.565(2) 0.1905(12) 0.317(2) 0.052(7) Uiso 1.00 1 d .
H(3) H 0.330(2) 0.1266(16) 0.481(2) 0.059(8) Uiso 1.00 1 d .
H(4) H 0.273(2) 0.1896(16) 0.651(2) 0.076(9) Uiso 1.00 1 d .
H(5) H 0.1505(17) 0.1274(13) -0.0733(17) 0.034(6) Uiso 1.00 1 d .
H(6) H 0.0325(18) 0.1247(13) -0.2401(19) 0.040(6) Uiso 1.00 1 d .
H(7) H -0.062(2) 0.1912(14) -0.377(2) 0.065(8) Uiso 1.00 1 d .
H(8) H 0.340(2) -0.002(2) -0.053(2) 0.087(11) Uiso 1.00 1 d .
H(9) H 0.417(3) 0.0570(19) -0.047(3) 0.103(13) Uiso 1.00 1 d .
H(10) H 0.313(3) 0.069(2) -0.115(3) 0.126(17) Uiso 1.00 1 d .
H(11) H 0.431(3) 0.0276(17) 0.199(2) 0.085(11) Uiso 1.00 1 d .
H(12) H 0.342(2) -0.030(2) 0.171(2) 0.092(11) Uiso 1.00 1 d .
H(13) H 0.321(2) 0.0272(16) 0.268(2) 0.072(11) Uiso 1.00 1 d .
H(14) H 0.130(3) -0.007(2) 0.102(3) 0.096(13) Uiso 1.00 1 d .
H(15) H 0.103(3) 0.048(2) 0.175(4) 0.142(19) Uiso 1.00 1 d .
H(16) H 0.088(3) 0.058(2) 0.048(3) 0.111(15) Uiso 1.00 1 d .

loop_
_atom_site_aniso_label
_atom_site_aniso_U_11
_atom_site_aniso_U_22
_atom_site_aniso_U_33
_atom_site_aniso_U_12
_atom_site_aniso_U_13
_atom_site_aniso_U_23
Si(1) 0.0400(3) 0.0266(3) 0.0529(4) 0.0004(2) -0.0034(3) 0.0005(3)
O(1) 0.0486(15) 0.0530(16) 0.0633(17) 0.0000 0.0163(12) 0.0000
O(2) 0.0694(14) 0.0473(12) 0.0999(17) 0.0035(10) 0.0265(12) -0.0148(11)
C(1) 0.0333(12) 0.0338(12) 0.0456(14) -0.0004(10) -0.0086(10) 0.0072(11)
C(2) 0.0304(12) 0.0399(12) 0.0497(14) 0.0034(10) -0.0095(10) 0.0057(11)
C(3) 0.0312(13) 0.0454(15) 0.0693(18) 0.0018(11) 0.0034(12) -0.0007(13)
C(4) 0.0334(12) 0.0596(14) 0.0375(13) -0.0023(11) -0.0085(10) 0.0068(11)
C(5) 0.0448(16) 0.085(2) 0.0502(18) -0.0023(15) -0.0094(13) 0.0202(17)
C(6) 0.0510(17) 0.130(3) 0.0408(15) -0.0013(16) -0.0022(13) 0.0142(17)
C(7) 0.0246(10) 0.0309(10) 0.0335(11) 0.0011(8) -0.0007(8) 0.0035(9)
C(8) 0.0262(10) 0.0291(10) 0.0347(11) 0.0014(8) 0.0024(9) 0.0019(9)
C(9) 0.0250(10) 0.0299(10) 0.0331(11) -0.0010(8) 0.0017(8) -0.0017(9)
C(10) 0.0382(13) 0.0298(12) 0.0417(13) 0.0012(9) -0.0033(10) -0.0049(10)
C(11) 0.0352(12) 0.0423(12) 0.0330(12) 0.0020(10) -0.0036(9) -0.0038(10)
C(12) 0.0512(15) 0.0503(15) 0.0428(14) 0.0028(12) -0.0093(12) -0.0105(13)
C(13) 0.0587(18) 0.0710(18) 0.0410(14) 0.0003(14) -0.0164(13) -0.0127(13)
C(14) 0.068(2) 0.0422(17) 0.078(2) 0.0102(16) 0.0107(17) -0.0139(16)
C(15) 0.084(2) 0.0344(16) 0.089(2) 0.0012(16) -0.025(2) 0.0121(17)
C(16) 0.0522(19) 0.0440(18) 0.100(2) -0.0130(15) 0.0016(19) 0.0036(19)

loop_
_atom_type_symbol
_atom_type_description
_atom_type_scat_dispersion_real
_atom_type_scat_dispersion_imag
_atom_type_scat_source
C C 0.003 0.002
;
International Tables for Crystallography
(1992, Vol. C, Tables 4.2.6.8 and 6.1.1.4)
;
H H 0.000 0.000
;
International Tables for Crystallography
(1992, Vol. C, Table 6.1.1.4)
;
O O 0.011 0.006
;
International Tables for Crystallography
(1992, Vol. C, Tables 4.2.6.8 and 6.1.1.4)
;
Si Si 0.082 0.070
;
International Tables for Crystallography
(1992, Vol. C, Tables 4.2.6.8 and 6.1.1.4)
;

loop_
_geom_angle_atom_site_label_1
_geom_angle_atom_site_label_2
_geom_angle_atom_site_label_3
_geom_angle
_geom_angle_publ_flag
_geom_angle_site_symmetry_1
_geom_angle_site_symmetry_3
C(8) Si(1) C(14) 108.27(12) yes . .
C(8) Si(1) C(15) 118.11(12) yes . .
C(8) Si(1) C(16) 109.10(13) yes . .
C(14) Si(1) C(15) 103.83(17) yes . .
C(14) Si(1) C(16) 113.67(18) yes . .
C(15) Si(1) C(16) 103.97(18) yes . .
C(3) O(1) C(3) 110.8(2) yes . 3_555
C(2) C(1) C(4) 106.56(19) yes . .
C(2) C(1) C(7) 106.92(18) yes . .
C(4) C(1) C(7) 109.48(18) yes . .
C(1) C(2) C(2) 109.44(18) yes . 3_555
C(1) C(2) C(3) 112.0(2) yes . .
C(2) C(2) C(3) 104.4(2) yes 3_555 .
O(1) C(3) O(2) 120.8(2) yes . .
O(1) C(3) C(2) 110.2(2) yes . .
O(2) C(3) C(2) 129.0(2) yes . .
C(1) C(4) C(4) 112.8(2) yes . 3_555
C(1) C(4) C(5) 127.2(2) yes . .
C(4) C(4) C(5) 120.0(2) yes 3_555 .
C(4) C(5) C(6) 119.4(3) yes . .
C(5) C(6) C(6) 120.6(3) yes . 3_555
C(1) C(7) C(7) 111.37(18) yes . 3_555
C(1) C(7) C(8) 125.85(19) yes . .
C(7) C(7) C(8) 122.74(19) yes 3_555 .
Si(1) C(8) C(7) 126.11(15) yes . .
Si(1) C(8) C(9) 117.37(14) yes . .
C(7) C(8) C(9) 116.51(18) yes . .
C(8) C(9) C(9) 120.72(18) yes . 3_555
C(8) C(9) C(10) 121.59(19) yes . .
C(9) C(9) C(10) 117.69(19) yes 3_555 .
C(9) C(10) C(11) 124.0(2) yes . .
C(10) C(11) C(11) 118.3(2) yes . 3_555
C(10) C(11) C(12) 122.8(2) yes . .
C(11) C(11) C(12) 118.9(2) yes 3_555 .
C(11) C(12) C(13) 120.2(2) yes . .
C(12) C(13) C(13) 120.9(2) yes . 3_555
C(2) C(1) H(1) 106.6(13) no . .
C(4) C(1) H(1) 114.4(13) no . .
C(7) C(1) H(1) 112.3(13) no . .
C(1) C(2) H(2) 110.6(14) no . .
C(2) C(2) H(2) 111.1(14) no 3_555 .
C(3) C(2) H(2) 109.2(14) no . .
C(4) C(5) H(3) 117.6(17) no . .
C(6) C(5) H(3) 123.0(17) no . .
C(5) C(6) H(4) 121.9(18) no . .
C(6) C(6) H(4) 117.5(18) no 3_555 .
C(9) C(10) H(5) 119.0(13) no . .
C(11) C(10) H(5) 116.9(13) no . .
C(11) C(12) H(6) 117.8(14) no . .
C(13) C(12) H(6) 122.1(14) no . .
C(12) C(13) H(7) 122.2(18) no . .
C(13) C(13) H(7) 116.9(18) no 3_555 .
Si(1) C(14) H(8) 105(2) no . .
Si(1) C(14) H(9) 108(2) no . .
Si(1) C(14) H(10) 114(2) no . .
H(8) C(14) H(9) 105(3) no . .
H(8) C(14) H(10) 117(3) no . .
H(9) C(14) H(10) 106(3) no . .
Si(1) C(15) H(11) 115.2(18) no . .
Si(1) C(15) H(12) 102(2) no . .
Si(1) C(15) H(13) 108.2(19) no . .
H(11) C(15) H(12) 109(2) no . .
H(11) C(15) H(13) 109(2) no . .
H(12) C(15) H(13) 113(2) no . .
Si(1) C(16) H(14) 111(2) no . .
Si(1) C(16) H(15) 109(2) no . .
Si(1) C(16) H(16) 109(2) no . .
H(14) C(16) H(15) 102(3) no . .
H(14) C(16) H(16) 118(3) no . .
H(15) C(16) H(16) 108(3) no . .

loop_
_geom_bond_atom_site_label_1
_geom_bond_atom_site_label_2
_geom_bond_distance
_geom_bond_publ_flag
_geom_bond_site_symmetry_2
Si(1) C(8) 1.927(2) yes .
Si(1) C(14) 1.868(4) yes .
Si(1) C(15) 1.868(4) yes .
Si(1) C(16) 1.877(3) yes .
O(1) C(3) 1.381(3) yes .
O(1) C(3) 1.381(3) yes 3_555
O(2) C(3) 1.188(3) yes .
C(1) C(2) 1.557(3) yes .
C(1) C(4) 1.504(3) yes .
C(1) C(7) 1.521(3) yes .
C(2) C(2) 1.529(3) yes 3_555
C(2) C(3) 1.499(3) yes .
C(4) C(4) 1.400(3) yes 3_555
C(4) C(5) 1.382(4) yes .
C(5) C(6) 1.391(4) yes .
C(6) C(6) 1.366(5) yes 3_555
C(7) C(7) 1.457(2) yes 3_555
C(7) C(8) 1.370(2) yes .
C(8) C(9) 1.465(2) yes .
C(9) C(9) 1.443(2) yes 3_555
C(9) C(10) 1.400(3) yes .
C(10) C(11) 1.392(3) yes .
C(11) C(11) 1.423(3) yes 3_555
C(11) C(12) 1.425(3) yes .
C(12) C(13) 1.358(3) yes .
C(13) C(13) 1.407(4) yes 3_555
C(1) H(1) 0.93(2) no .
C(2) H(2) 0.98(2) no .
C(5) H(3) 0.93(3) no .
C(6) H(4) 0.98(3) no .
C(10) H(5) 0.93(2) no .
C(12) H(6) 0.95(2) no .
C(13) H(7) 0.89(2) no .
C(14) H(8) 0.87(3) no .
C(14) H(9) 0.96(4) no .
C(14) H(10) 0.95(4) no .
C(15) H(11) 0.99(3) no .
C(15) H(12) 0.95(3) no .
C(15) H(13) 0.95(3) no .
C(16) H(14) 0.82(4) no .
C(16) H(15) 0.96(4) no .
C(16) H(16) 0.91(4) no .

loop_
_geom_contact_atom_site_label_1
_geom_contact_atom_site_label_2
_geom_contact_distance
_geom_contact_site_symmetry_2
Si(1) C(1) 3.412(2) .
Si(1) C(7) 2.950(2) .
Si(1) C(9) 2.908(2) .
Si(1) C(10) 3.128(2) .
O(1) O(2) 2.236(2) .
O(1) O(2) 2.236(2) 3_555
O(1) C(1) 3.469(3) .
O(1) C(1) 3.469(3) 3_555
O(1) C(2) 2.362(3) .
O(1) C(2) 2.362(3) 3_555
O(1) C(4) 3.486(3) 6_555
O(1) C(4) 3.486(3) 8_555
O(1) C(5) 3.403(3) 6_555
O(1) C(5) 3.403(3) 8_555
O(1) C(6) 3.297(3) 6_555
O(1) C(6) 3.297(3) 8_555
O(1) C(7) 3.389(3) .
O(1) C(7) 3.389(3) 3_555
O(1) C(13) 3.345(3) 6_554
O(1) C(13) 3.345(3) 8_554
O(2) O(1) 2.236(2) .
O(2) C(1) 3.105(3) .
O(2) C(2) 2.428(3) .
O(2) C(2) 3.561(3) 3_555
O(2) C(3) 3.390(3) 3_555
O(2) C(5) 3.381(3) 8_555
O(2) C(7) 3.464(2) .
O(2) C(14) 3.530(4) 5_655
C(1) Si(1) 3.412(2) .
C(1) O(1) 3.469(3) .
C(1) O(2) 3.105(3) .
C(1) C(1) 2.565(3) 3_555
C(1) C(2) 2.519(3) 3_555
C(1) C(3) 2.534(3) .
C(1) C(3) 3.500(3) 3_555
C(1) C(4) 2.419(3) 3_555
C(1) C(5) 2.585(3) .
C(1) C(7) 2.460(3) 3_555
C(1) C(8) 2.575(3) .
C(1) C(15) 3.271(4) .
C(2) O(1) 2.362(3) .
C(2) O(2) 2.428(3) .
C(2) O(2) 3.561(3) 3_555
C(2) C(1) 2.519(3) 3_555
C(2) C(3) 2.392(3) 3_555
C(2) C(4) 2.453(3) .
C(2) C(4) 2.857(3) 3_555
C(2) C(5) 3.570(3) .
C(2) C(7) 2.473(3) .
C(2) C(7) 2.888(3) 3_555
C(2) C(8) 3.561(3) .
C(3) O(2) 3.390(3) 3_555
C(3) C(1) 2.534(3) .
C(3) C(1) 3.500(3) 3_555
C(3) C(2) 2.392(3) 3_555
C(3) C(3) 2.274(3) 3_555
C(3) C(7) 2.890(3) .
C(3) C(7) 3.415(3) 3_555
C(3) C(8) 3.534(3) .
C(4) O(1) 3.486(3) 6_455
C(4) C(1) 2.419(3) 3_555
C(4) C(2) 2.453(3) .
C(4) C(2) 2.857(3) 3_555
C(4) C(5) 2.409(4) 3_555
C(4) C(6) 2.394(3) .
C(4) C(6) 2.764(4) 3_555
C(4) C(7) 2.470(3) .
C(4) C(7) 2.853(3) 3_555
C(5) O(1) 3.403(3) 6_455
C(5) O(2) 3.381(3) 8_455
C(5) C(1) 2.585(3) .
C(5) C(2) 3.570(3) .
C(5) C(4) 2.409(4) 3_555
C(5) C(5) 2.781(5) 3_555
C(5) C(6) 2.394(5) 3_555
C(6) O(1) 3.297(3) 6_455
C(6) C(4) 2.394(3) .
C(6) C(4) 2.764(4) 3_555
C(6) C(5) 2.394(5) 3_555
C(6) C(12) 3.551(4) 8_555
C(7) Si(1) 2.950(2) .
C(7) O(1) 3.389(3) .
C(7) O(2) 3.464(2) .
C(7) C(1) 2.460(3) 3_555
C(7) C(2) 2.473(3) .
C(7) C(2) 2.888(3) 3_555
C(7) C(3) 2.890(3) .
C(7) C(3) 3.415(3) 3_555
C(7) C(4) 2.470(3) .
C(7) C(4) 2.853(3) 3_555
C(7) C(8) 2.482(2) 3_555
C(7) C(9) 2.412(2) .
C(7) C(9) 2.814(2) 3_555
C(8) C(1) 2.575(3) .
C(8) C(2) 3.561(3) .
C(8) C(3) 3.534(3) .
C(8) C(7) 2.482(2) 3_555
C(8) C(8) 2.940(2) 3_555
C(8) C(9) 2.527(2) 3_555
C(8) C(10) 2.501(3) .
C(8) C(14) 3.075(4) .
C(8) C(15) 3.255(4) .
C(8) C(16) 3.099(4) .
C(9) Si(1) 2.908(2) .
C(9) C(7) 2.412(2) .
C(9) C(7) 2.814(2) 3_555
C(9) C(8) 2.527(2) 3_555
C(9) C(10) 2.432(3) 3_555
C(9) C(11) 2.465(3) .
C(9) C(11) 2.851(3) 3_555
C(9) C(14) 3.582(4) .
C(10) Si(1) 3.128(2) .
C(10) C(8) 2.501(3) .
C(10) C(9) 2.432(3) 3_555
C(10) C(10) 2.744(3) 3_555
C(10) C(11) 2.417(3) 3_555
C(10) C(12) 2.474(3) .
C(10) C(14) 3.393(4) .
C(10) C(16) 3.358(4) .
C(11) C(9) 2.465(3) .
C(11) C(9) 2.851(3) 3_555
C(11) C(10) 2.417(3) 3_555
C(11) C(12) 2.454(3) 3_555
C(11) C(13) 2.413(3) .
C(11) C(13) 2.797(3) 3_555
C(12) C(6) 3.551(4) 8_455
C(12) C(10) 2.474(3) .
C(12) C(11) 2.454(3) 3_555
C(12) C(12) 2.802(3) 3_555
C(12) C(13) 2.405(4) 3_555
C(13) O(1) 3.345(3) 6_454
C(13) C(11) 2.413(3) .
C(13) C(11) 2.797(3) 3_555
C(13) C(12) 2.405(4) 3_555
C(14) O(2) 3.530(4) 5_655
C(14) C(8) 3.075(4) .
C(14) C(9) 3.582(4) .
C(14) C(10) 3.393(4) .
C(14) C(15) 2.941(5) .
C(14) C(16) 3.135(5) .
C(15) C(1) 3.271(4) .
C(15) C(8) 3.255(4) .
C(15) C(14) 2.941(5) .
C(15) C(16) 2.951(5) .
C(16) C(8) 3.099(4) .
C(16) C(10) 3.358(4) .
C(16) C(14) 3.135(5) .
C(16) C(15) 2.951(5) .
Si(1) H(1) 2.94(2) .
Si(1) H(5) 2.65(2) .
Si(1) H(8) 2.26(3) .
Si(1) H(9) 2.35(4) .
Si(1) H(10) 2.41(4) .
Si(1) H(11) 2.46(3) .
Si(1) H(12) 2.27(3) .
Si(1) H(13) 2.35(3) .
Si(1) H(14) 2.30(3) .
Si(1) H(15) 2.38(4) .
Si(1) H(16) 2.34(4) .
O(1) H(2) 3.00(2) .
O(1) H(2) 3.00(2) 3_555
O(1) H(7) 3.15(2) 6_554
O(1) H(7) 3.15(2) 8_554
O(2) H(1) 2.92(2) .
O(2) H(2) 2.74(2) .
O(2) H(3) 3.30(2) 8_555
O(2) H(7) 3.31(2) 8_554
O(2) H(8) 2.73(3) 5_655
O(2) H(9) 2.95(3) .
O(2) H(11) 2.85(3) .
O(2) H(15) 3.07(4) 8_555
C(1) H(1) 3.50(2) 3_555
C(1) H(2) 2.11(2) .
C(1) H(2) 3.19(2) 3_555
C(1) H(3) 2.75(2) .
C(1) H(11) 3.06(3) .
C(1) H(13) 3.05(3) .
C(2) H(1) 2.03(2) .
C(2) H(1) 3.30(2) 3_555
C(2) H(2) 2.09(2) 3_555
C(2) H(15) 3.31(4) 8_555
C(3) H(1) 2.71(2) .
C(3) H(2) 2.04(2) .
C(3) H(2) 3.04(2) 3_555
C(3) H(7) 3.44(2) 8_554
C(3) H(11) 3.48(3) .
C(3) H(15) 3.45(4) 8_555
C(4) H(1) 2.07(2) .
C(4) H(1) 3.24(2) 3_555
C(4) H(2) 2.69(2) .
C(4) H(2) 3.22(2) 3_555
C(4) H(3) 1.99(3) .
C(4) H(3) 3.23(3) 3_555
C(4) H(4) 3.29(3) .
C(5) H(1) 2.74(2) .
C(5) H(2) 3.51(2) .
C(5) H(4) 2.08(3) .
C(5) H(4) 3.26(3) 3_555
C(5) H(14) 3.50(4) 4_555
C(6) H(3) 2.05(3) .
C(6) H(3) 3.25(3) 3_555
C(6) H(4) 2.02(3) 3_555
C(7) H(1) 2.06(2) .
C(7) H(1) 3.27(2) 3_555
C(7) H(2) 3.34(2) .
C(7) H(2) 3.25(2) 8_455
C(8) H(1) 2.69(2) .
C(8) H(2) 2.79(2) 8_455
C(8) H(5) 2.66(2) .
C(8) H(7) 3.29(3) 8_554
C(8) H(9) 3.25(3) .
C(8) H(10) 3.20(4) .
C(8) H(11) 3.52(3) .
C(8) H(13) 3.42(3) .
C(8) H(15) 3.26(4) .
C(8) H(16) 3.18(4) .
C(9) H(2) 3.29(2) 6_455
C(9) H(2) 2.76(2) 8_455
C(9) H(5) 2.02(2) .
C(9) H(5) 3.28(2) 3_555
C(9) H(7) 3.18(2) 8_554
C(9) H(10) 3.30(4) .
C(9) H(16) 3.30(4) .
C(10) H(2) 3.22(2) 8_455
C(10) H(4) 3.55(3) 1_554
C(10) H(6) 2.64(2) .
C(10) H(7) 3.54(3) 8_554
C(10) H(10) 2.85(4) .
C(10) H(16) 2.77(4) .
C(11) H(4) 3.17(3) 1_554
C(11) H(5) 2.00(2) .
C(11) H(5) 3.25(2) 3_555
C(11) H(6) 2.05(2) .
C(11) H(6) 3.30(2) 3_555
C(11) H(7) 3.23(2) .
C(12) H(4) 3.20(3) 1_554
C(12) H(4) 3.38(3) 8_455
C(12) H(5) 2.61(2) .
C(12) H(7) 1.98(2) .
C(12) H(7) 3.18(2) 3_555
C(12) H(12) 3.30(3) 4_554
C(13) H(4) 3.25(3) 8_455
C(13) H(6) 2.03(2) .
C(13) H(6) 3.28(2) 3_555
C(13) H(7) 1.98(2) 3_555
C(13) H(9) 3.38(3) 8_454
C(13) H(10) 3.45(4) 8_454
C(14) H(5) 2.82(2) .
C(14) H(7) 3.12(2) 8_554
C(14) H(11) 3.15(3) .
C(14) H(11) 3.55(3) 5_655
C(14) H(12) 2.95(3) .
C(14) H(13) 3.20(3) 4_554
C(14) H(14) 3.30(3) .
C(14) H(16) 3.32(4) .
C(15) H(1) 2.42(2) .
C(15) H(6) 3.12(2) 4_555
C(15) H(8) 2.94(3) .
C(15) H(9) 3.04(3) .
C(15) H(9) 3.60(4) 5_655
C(15) H(10) 3.41(4) 4_555
C(15) H(14) 2.97(3) .
C(15) H(15) 3.11(4) .
C(15) H(15) 3.48(4) 8_555
C(16) H(2) 3.16(2) 8_455
C(16) H(3) 3.40(3) 4_554
C(16) H(5) 2.68(2) .
C(16) H(8) 3.21(3) .
C(16) H(10) 3.43(4) .
C(16) H(11) 3.40(3) 8_455
C(16) H(12) 2.98(3) .
C(16) H(13) 3.05(3) .
H(1) Si(1) 2.94(2) .
H(1) O(2) 2.92(2) .
H(1) C(1) 3.50(2) 3_555
H(1) C(2) 2.03(2) .
H(1) C(2) 3.30(2) 3_555
H(1) C(3) 2.71(2) .
H(1) C(4) 2.07(2) .
H(1) C(4) 3.24(2) 3_555
H(1) C(5) 2.74(2) .
H(1) C(7) 2.06(2) .
H(1) C(7) 3.27(2) 3_555
H(1) C(8) 2.69(2) .
H(1) C(15) 2.42(2) .
H(1) H(2) 2.34(3) .
H(1) H(3) 2.57(3) .
H(1) H(11) 2.19(4) .
H(1) H(12) 3.36(4) .
H(1) H(13) 2.20(3) .
H(1) H(15) 3.00(5) 8_555
H(1) H(16) 3.39(4) 8_555
H(2) O(1) 3.00(2) .
H(2) O(2) 2.74(2) .
H(2) C(1) 2.11(2) .
H(2) C(1) 3.19(2) 3_555
H(2) C(2) 2.09(2) 3_555
H(2) C(3) 2.04(2) .
H(2) C(3) 3.04(2) 3_555
H(2) C(4) 2.69(2) .
H(2) C(4) 3.22(2) 3_555
H(2) C(5) 3.51(2) .
H(2) C(7) 3.34(2) .
H(2) C(7) 3.25(2) 8_555
H(2) C(8) 2.79(2) 8_555
H(2) C(9) 3.29(2) 6_555
H(2) C(9) 2.76(2) 8_555
H(2) C(10) 3.22(2) 8_555
H(2) C(16) 3.16(2) 8_555
H(2) H(1) 2.34(3) .
H(2) H(2) 2.23(3) 3_555
H(2) H(5) 3.40(3) 8_555
H(2) H(15) 2.72(5) 8_555
H(2) H(16) 2.96(4) 8_555
H(3) O(2) 3.30(2) 8_455
H(3) C(1) 2.75(2) .
H(3) C(4) 1.99(3) .
H(3) C(4) 3.23(3) 3_555
H(3) C(6) 2.05(3) .
H(3) C(6) 3.25(3) 3_555
H(3) C(16) 3.40(3) 4_555
H(3) H(1) 2.57(3) .
H(3) H(4) 2.42(4) .
H(3) H(8) 3.16(4) 4_555
H(3) H(12) 3.56(4) 4_555
H(3) H(13) 3.12(4) .
H(3) H(14) 2.70(5) 4_555
H(3) H(16) 3.42(5) 8_555
H(4) C(4) 3.29(3) .
H(4) C(5) 2.08(3) .
H(4) C(5) 3.26(3) 3_555
H(4) C(6) 2.02(3) 3_555
H(4) C(10) 3.55(3) 1_556
H(4) C(11) 3.17(3) 1_556
H(4) C(12) 3.20(3) 1_556
H(4) C(12) 3.38(3) 8_555
H(4) C(13) 3.25(3) 8_555
H(4) H(3) 2.42(4) .
H(4) H(4) 2.27(4) 3_555
H(4) H(6) 3.43(3) 1_556
H(4) H(6) 3.56(3) 8_555
H(4) H(7) 3.35(4) 8_555
H(4) H(10) 3.60(5) 1_556
H(4) H(12) 3.32(4) 4_555
H(5) Si(1) 2.65(2) .
H(5) C(8) 2.66(2) .
H(5) C(9) 2.02(2) .
H(5) C(9) 3.28(2) 3_555
H(5) C(11) 2.00(2) .
H(5) C(11) 3.25(2) 3_555
H(5) C(12) 2.61(2) .
H(5) C(14) 2.82(2) .
H(5) C(16) 2.68(2) .
H(5) H(2) 3.40(3) 8_455
H(5) H(6) 2.43(3) .
H(5) H(8) 3.37(4) .
H(5) H(9) 3.54(4) .
H(5) H(10) 2.32(4) .
H(5) H(12) 3.52(4) 4_554
H(5) H(13) 3.47(3) 4_554
H(5) H(14) 3.28(4) .
H(5) H(15) 3.32(5) .
H(5) H(16) 2.07(4) .
H(6) C(10) 2.64(2) .
H(6) C(11) 2.05(2) .
H(6) C(11) 3.30(2) 3_555
H(6) C(13) 2.03(2) .
H(6) C(13) 3.28(2) 3_555
H(6) C(15) 3.12(2) 4_554
H(6) H(4) 3.43(3) 1_554
H(6) H(4) 3.56(3) 8_455
H(6) H(5) 2.43(3) .
H(6) H(7) 2.34(3) .
H(6) H(9) 3.14(4) 8_454
H(6) H(10) 3.35(4) 8_454
H(6) H(11) 2.98(4) 4_554
H(6) H(12) 2.58(4) 4_554
H(6) H(13) 3.37(3) 4_554
H(6) H(14) 3.38(4) 5_555
H(7) O(1) 3.15(2) 6_454
H(7) O(2) 3.31(2) 8_454
H(7) C(3) 3.44(3) 8_454
H(7) C(8) 3.29(3) 8_454
H(7) C(9) 3.18(3) 8_454
H(7) C(10) 3.54(3) 8_454
H(7) C(11) 3.23(2) .
H(7) C(12) 1.98(2) .
H(7) C(12) 3.18(2) 3_555
H(7) C(13) 1.98(2) 3_555
H(7) C(14) 3.12(2) 8_454
H(7) H(4) 3.35(4) 8_455
H(7) H(6) 2.34(3) .
H(7) H(7) 2.21(3) 3_555
H(7) H(9) 2.69(4) 8_454
H(7) H(10) 2.77(5) 8_454
H(8) Si(1) 2.26(3) .
H(8) O(2) 2.73(3) 5_655
H(8) C(15) 2.94(3) .
H(8) C(16) 3.21(3) .
H(8) H(3) 3.16(4) 4_554
H(8) H(5) 3.37(4) .
H(8) H(9) 1.46(5) .
H(8) H(9) 3.36(5) 5_655
H(8) H(10) 1.55(5) .
H(8) H(11) 3.21(4) .
H(8) H(11) 3.31(5) 5_655
H(8) H(12) 2.68(4) .
H(8) H(13) 2.91(4) 4_554
H(8) H(14) 3.16(5) .
H(8) H(15) 3.38(5) 4_554
H(8) H(16) 3.50(5) .
H(9) Si(1) 2.35(4) .
H(9) O(2) 2.95(3) .
H(9) C(8) 3.25(3) .
H(9) C(13) 3.38(3) 8_554
H(9) C(15) 3.04(3) .
H(9) C(15) 3.60(4) 5_655
H(9) H(5) 3.54(4) .
H(9) H(6) 3.14(4) 8_554
H(9) H(7) 2.69(4) 8_554
H(9) H(8) 1.46(5) .
H(9) H(8) 3.36(5) 5_655
H(9) H(9) 3.15(5) 5_655
H(9) H(10) 1.53(6) .
H(9) H(11) 2.94(4) .
H(9) H(11) 3.02(5) 5_655
H(9) H(12) 3.17(5) .
H(9) H(12) 3.33(5) 5_655
H(10) Si(1) 2.41(4) .
H(10) C(8) 3.20(4) .
H(10) C(9) 3.30(4) .
H(10) C(10) 2.85(4) .
H(10) C(13) 3.45(4) 8_554
H(10) C(15) 3.41(4) 4_554
H(10) C(16) 3.43(4) .
H(10) H(4) 3.60(5) 1_554
H(10) H(5) 2.32(4) .
H(10) H(6) 3.35(4) 8_554
H(10) H(7) 2.77(5) 8_554
H(10) H(8) 1.55(5) .
H(10) H(9) 1.53(6) .
H(10) H(12) 3.22(5) 4_554
H(10) H(13) 2.79(5) 4_554
H(10) H(14) 3.57(5) 4_554
H(10) H(15) 3.45(6) 4_554
H(10) H(16) 3.36(6) .
H(11) Si(1) 2.46(3) .
H(11) O(2) 2.85(3) .
H(11) C(1) 3.06(3) .
H(11) C(3) 3.48(3) .
H(11) C(8) 3.52(3) .
H(11) C(14) 3.15(3) .
H(11) C(14) 3.55(3) 5_655
H(11) C(16) 3.40(3) 8_555
H(11) H(1) 2.19(4) .
H(11) H(6) 2.98(4) 4_555
H(11) H(8) 3.21(4) .
H(11) H(8) 3.31(5) 5_655
H(11) H(9) 2.94(4) .
H(11) H(9) 3.02(5) 5_655
H(11) H(12) 1.57(5) .
H(11) H(13) 1.58(4) .
H(11) H(14) 3.43(5) 8_555
H(11) H(15) 2.60(5) 8_555
H(11) H(16) 3.58(5) 8_555
H(12) Si(1) 2.27(3) .
H(12) C(12) 3.30(3) 4_555
H(12) C(14) 2.95(3) .
H(12) C(16) 2.98(3) .
H(12) H(1) 3.36(4) .
H(12) H(3) 3.56(4) 4_554
H(12) H(4) 3.32(4) 4_554
H(12) H(5) 3.52(4) 4_555
H(12) H(6) 2.58(4) 4_555
H(12) H(8) 2.68(4) .
H(12) H(9) 3.17(5) .
H(12) H(9) 3.33(5) 5_655
H(12) H(10) 3.22(5) 4_555
H(12) H(11) 1.57(5) .
H(12) H(13) 1.59(4) .
H(12) H(14) 2.75(5) .
H(12) H(15) 3.26(5) .
H(13) Si(1) 2.35(3) .
H(13) C(1) 3.05(3) .
H(13) C(8) 3.42(3) .
H(13) C(14) 3.20(3) 4_555
H(13) C(16) 3.05(3) .
H(13) H(1) 2.20(3) .
H(13) H(3) 3.12(4) .
H(13) H(5) 3.47(3) 4_555
H(13) H(6) 3.37(3) 4_555
H(13) H(8) 2.91(4) 4_555
H(13) H(10) 2.79(5) 4_555
H(13) H(11) 1.58(4) .
H(13) H(12) 1.59(4) .
H(13) H(14) 3.11(4) .
H(13) H(15) 2.91(5) .
H(13) H(15) 3.54(5) 8_555
H(14) Si(1) 2.30(3) .
H(14) C(5) 3.50(4) 4_554
H(14) C(14) 3.30(3) .
H(14) C(15) 2.97(3) .
H(14) H(3) 2.70(5) 4_554
H(14) H(5) 3.28(4) .
H(14) H(6) 3.38(4) 5_555
H(14) H(8) 3.16(5) .
H(14) H(10) 3.57(5) 4_555
H(14) H(11) 3.43(5) 8_455
H(14) H(12) 2.75(5) .
H(14) H(13) 3.11(4) .
H(14) H(15) 1.39(6) .
H(14) H(16) 1.48(5) .
H(14) H(16) 3.34(5) 5_555
H(15) Si(1) 2.38(4) .
H(15) O(2) 3.07(4) 8_455
H(15) C(2) 3.31(4) 8_455
H(15) C(3) 3.45(4) 8_455
H(15) C(8) 3.26(4) .
H(15) C(15) 3.11(4) .
H(15) C(15) 3.48(4) 8_455
H(15) H(1) 3.00(5) 8_455
H(15) H(2) 2.72(5) 8_455
H(15) H(5) 3.32(5) .
H(15) H(8) 3.38(5) 4_555
H(15) H(10) 3.45(6) 4_555
H(15) H(11) 2.60(5) 8_455
H(15) H(12) 3.26(5) .
H(15) H(13) 2.91(5) .
H(15) H(13) 3.54(5) 8_455
H(15) H(14) 1.39(6) .
H(15) H(16) 1.51(6) .
H(16) Si(1) 2.34(4) .
H(16) C(8) 3.18(4) .
H(16) C(9) 3.30(4) .
H(16) C(10) 2.77(4) .
H(16) C(14) 3.32(4) .
H(16) H(1) 3.39(4) 8_455
H(16) H(2) 2.96(4) 8_455
H(16) H(3) 3.42(5) 8_455
H(16) H(5) 2.07(4) .
H(16) H(8) 3.50(5) .
H(16) H(10) 3.36(6) .
H(16) H(11) 3.58(5) 8_455
H(16) H(14) 1.48(5) .
H(16) H(14) 3.34(5) 5_555
H(16) H(15) 1.51(6) .
H(16) H(16) 3.28(5) 5_555

loop_
_geom_torsion_atom_site_label_1
_geom_torsion_atom_site_label_2
_geom_torsion_atom_site_label_3
_geom_torsion_atom_site_label_4
_geom_torsion
_geom_torsion_site_symmetry_1
_geom_torsion_site_symmetry_3
_geom_torsion_site_symmetry_4
C(14) Si(1) C(8) C(7) -116.8(2) . . .
C(14) Si(1) C(8) C(9) 62.1(2) . . .
C(15) Si(1) C(8) C(7) 0.7(2) . . .
C(15) Si(1) C(8) C(9) 179.61(19) . . .
C(16) Si(1) C(8) C(7) 119.0(2) . . .
C(16) Si(1) C(8) C(9) -62.1(2) . . .
C(3) O(1) C(3) O(2) -179.9(2) . 3_555 3_555
C(3) O(1) C(3) C(2) -1.5(2) . 3_555 3_555
C(3) O(1) C(3) O(2) 179.9(2) 3_555 . .
C(3) O(1) C(3) C(2) 1.5(2) 3_555 . .
C(2) C(1) C(4) C(5) -118.5(2) . . .
C(2) C(1) C(4) C(4) 59.9(2) . . 3_555
C(4) C(1) C(2) C(3) -173.0(2) . . .
C(4) C(1) C(2) C(2) -57.8(2) . . 3_555
C(2) C(1) C(7) C(8) 117.3(2) . . .
C(2) C(1) C(7) C(7) -60.5(2) . . 3_555
C(7) C(1) C(2) C(3) -56.0(2) . . .
C(7) C(1) C(2) C(2) 59.3(2) . . 3_555
C(4) C(1) C(7) C(8) -127.6(2) . . .
C(4) C(1) C(7) C(7) 54.6(2) . . 3_555
C(7) C(1) C(4) C(5) 126.2(2) . . .
C(7) C(1) C(4) C(4) -55.4(2) . . 3_555
C(1) C(2) C(2) C(3) -120.1(2) . 3_555 3_555
C(1) C(2) C(3) O(1) 117.4(2) . . .
C(1) C(2) C(3) O(2) -60.8(3) . . .
C(2) C(2) C(3) O(1) -0.9(2) 3_555 . .
C(2) C(2) C(3) O(2) -179.1(2) 3_555 . .
C(3) C(2) C(2) C(1) 120.1(2) . 3_555 3_555
C(1) C(4) C(4) C(5) -178.5(2) . 3_555 3_555
C(1) C(4) C(5) C(6) 179.0(2) . . .
C(4) C(4) C(5) C(6) 0.8(3) 3_555 . .
C(5) C(4) C(4) C(1) 178.5(2) . 3_555 3_555
C(4) C(5) C(6) C(6) -0.8(4) . . 3_555
C(1) C(7) C(7) C(8) 177.86(19) . 3_555 3_555
C(1) C(7) C(8) Si(1) -0.3(3) . . .
C(1) C(7) C(8) C(9) -179.21(19) . . .
C(7) C(7) C(8) Si(1) 177.23(15) 3_555 . .
C(7) C(7) C(8) C(9) -1.7(3) 3_555 . .
C(8) C(7) C(7) C(1) -177.86(19) . 3_555 3_555
Si(1) C(8) C(9) C(10) 2.9(2) . . .
Si(1) C(8) C(9) C(9) -177.37(15) . . 3_555
C(7) C(8) C(9) C(10) -178.1(2) . . .
C(7) C(8) C(9) C(9) 1.6(2) . . 3_555
C(8) C(9) C(9) C(10) -179.79(19) . 3_555 3_555
C(8) C(9) C(10) C(11) 179.0(2) . . .
C(9) C(9) C(10) C(11) -0.8(3) 3_555 . .
C(10) C(9) C(9) C(8) 179.79(19) . 3_555 3_555
C(9) C(10) C(11) C(12) -179.7(2) . . .
C(9) C(10) C(11) C(11) 0.8(3) . . 3_555
C(10) C(11) C(11) C(12) 179.5(2) . 3_555 3_555
C(10) C(11) C(12) C(13) -179.0(2) . . .
C(11) C(11) C(12) C(13) 0.5(3) 3_555 . .
C(12) C(11) C(11) C(10) -179.5(2) . 3_555 3_555
C(11) C(12) C(13) C(13) -0.5(4) . . 3_555
